data_7059010
loop_
_publ_author_name
'Yang, Zhen-Li'
'Wang, Zhen'
'Cao, Wenli'
'Li, Tong'
'Yang, Junqing'
'Zhang, Jianguo'

_publ_section_title
;
 New green energetic materials based on unsymmetrically substituted
 pyrazole-tetrazine and hydroperchlorate thereof
;
_journal_name_full 'New Journal of Chemistry'
_journal_paper_doi 10.1039/C9NJ04519H
_journal_year 2019
_chemical_formula_moiety 'Cl O4, C6 H8 N9 O'
_chemical_formula_sum 'C6 H8 Cl N9 O5'
_chemical_formula_weight 321.66
_space_group_crystal_system monoclinic
_space_group_IT_number 14
_space_group_name_Hall '-P 2ybc'
_space_group_name_H-M_alt 'P 1 21/c 1'
_atom_sites_solution_hydrogens mixed
_atom_sites_solution_primary direct
_audit_creation_date 2019-10-10
_audit_creation_method
;
Olex2 1.2
(compiled 2018.05.29 svn.r3508 for OlexSys, GUI svn.r5506)
;
_audit_update_record
;
2019-10-23 deposited with the CCDC.	2019-10-25 downloaded from the CCDC.
;
_cell_angle_alpha 90
_cell_angle_beta 96.650(2)
_cell_angle_gamma 90
_cell_formula_units_Z 4
_cell_length_a 5.1120(5)
_cell_length_b 25.160(2)
_cell_length_c 9.8231(9)
_cell_measurement_reflns_used 1180
_cell_measurement_temperature 298(2)
_cell_measurement_theta_max 26.042
_cell_measurement_theta_min 2.682
_cell_volume 1254.9(2)
_computing_cell_refinement 'Bruker SMART'
_computing_data_collection 'Bruker SMART'
_computing_data_reduction 'Bruker SHELXTL'
_computing_molecular_graphics 'Olex2 (Dolomanov et al., 2009)'
_computing_publication_material 'Olex2 (Dolomanov et al., 2009)'
_computing_structure_refinement 'ShelXL (Sheldrick, 2015)'
_computing_structure_solution 'ShelXS (Sheldrick, 2008)'
_diffrn_ambient_temperature 298.15
_diffrn_measured_fraction_theta_full 0.991
_diffrn_measured_fraction_theta_max 0.991
_diffrn_measurement_device_type 'CCD area detector'
_diffrn_measurement_method 'phi and omega scans'
_diffrn_radiation_type MoK\a
_diffrn_radiation_wavelength 0.71073
_diffrn_reflns_av_R_equivalents 0.0992
_diffrn_reflns_av_unetI/netI 0.1339
_diffrn_reflns_Laue_measured_fraction_full 0.991
_diffrn_reflns_Laue_measured_fraction_max 0.991
_diffrn_reflns_limit_h_max 6
_diffrn_reflns_limit_h_min -5
_diffrn_reflns_limit_k_max 29
_diffrn_reflns_limit_k_min -29
_diffrn_reflns_limit_l_max 10
_diffrn_reflns_limit_l_min -11
_diffrn_reflns_number 5650
_diffrn_reflns_point_group_measured_fraction_full 0.991
_diffrn_reflns_point_group_measured_fraction_max 0.991
_diffrn_reflns_theta_full 25.019
_diffrn_reflns_theta_max 25.019
_diffrn_reflns_theta_min 2.642
_exptl_absorpt_coefficient_mu 0.348
_exptl_absorpt_correction_T_max 0.9828
_exptl_absorpt_correction_T_min 0.9274
_exptl_absorpt_correction_type multi-scan
_exptl_absorpt_process_details sadabs
_exptl_crystal_colour colorless
_exptl_crystal_density_diffrn 1.703
_exptl_crystal_description plate
_exptl_crystal_F_000 656
_exptl_crystal_size_max 0.22
_exptl_crystal_size_mid 0.1
_exptl_crystal_size_min 0.05
_refine_diff_density_max 0.620
_refine_diff_density_min -0.703
_refine_diff_density_rms 0.112
_refine_ls_extinction_method none
_refine_ls_goodness_of_fit_ref 1.079
_refine_ls_hydrogen_treatment constr
_refine_ls_matrix_type full
_refine_ls_number_parameters 190
_refine_ls_number_reflns 2182
_refine_ls_number_restraints 0
_refine_ls_restrained_S_all 1.079
_refine_ls_R_factor_all 0.1650
_refine_ls_R_factor_gt 0.1039
_refine_ls_shift/su_max 0.000
_refine_ls_shift/su_mean 0.000
_refine_ls_structure_factor_coef Fsqd
_refine_ls_weighting_details 'w=1/[\s^2^(Fo^2^)+(0.1009P)^2^+4.6821P] where P=(Fo^2^+2Fc^2^)/3'
_refine_ls_weighting_scheme calc
_refine_ls_wR_factor_gt 0.2325
_refine_ls_wR_factor_ref 0.2616
_reflns_Friedel_coverage 0.000
_reflns_number_gt 1292
_reflns_number_total 2182
_reflns_threshold_expression 'I > 2\s(I)'
_cod_data_source_file c9nj04519h1.cif
_cod_data_source_block 170813b
_cod_database_code 7059010
_shelx_shelxl_version_number 2018/3
_shelx_space_group_comment
;
The symmetry employed for this shelxl refinement is uniquely defined
by the following loop, which should always be used as a source of
symmetry information in preference to the above space-group names.
They are only intended as comments.
;
_shelx_estimated_absorpt_t_max 0.983
_shelx_estimated_absorpt_t_min 0.927
_olex2_refinement_description
;
1. Fixed Uiso
 At 1.2 times of:
  All C(H) groups, All N(H) groups, All N(H,H) groups
2.a Riding coordinates:
 N3(H3)
2.b Aromatic/amide H refined with riding coordinates:
 N2(H2), N9(H9), C4(H4), C5(H5), C6(H6)
2.c X=CH2 refined with riding coordinates:
 N1(H1A,H1B)
;
_olex2_submission_special_instructions 'No special instructions were received'

loop_
_space_group_symop_operation_xyz
'x, y, z'
'-x, y+1/2, -z+1/2'
'-x, -y, -z'
'x, -y-1/2, z-1/2'

loop_
_atom_site_label
_atom_site_type_symbol
_atom_site_fract_x
_atom_site_fract_y
_atom_site_fract_z
_atom_site_U_iso_or_equiv
_atom_site_adp_type
_atom_site_occupancy
_atom_site_site_symmetry_order
_atom_site_calc_flag
_atom_site_refinement_flags_posn
Cl1 Cl 0.4683(4) 0.13063(8) 0.8789(2) 0.0329(6) Uani 1 1 d .
N1 N 1.0879(14) 0.2852(3) 0.5960(7) 0.0387(18) Uani 1 1 d .
H1A H 1.151854 0.315805 0.579674 0.046 Uiso 1 1 calc R
H1B H 1.149645 0.257021 0.561569 0.046 Uiso 1 1 calc R
N2 N 0.7956(13) 0.2340(2) 0.7002(7) 0.0330(17) Uani 1 1 d .
H2 H 0.676335 0.231934 0.754889 0.040 Uiso 1 1 calc R
N3 N 0.8832(13) 0.1881(3) 0.6398(6) 0.0334(16) Uani 1 1 d .
H3 H 0.947817 0.166289 0.708206 0.040 Uiso 1 1 d R
N4 N 0.4757(15) 0.1812(2) 0.4979(6) 0.0319(16) Uani 1 1 d .
N5 N 0.3155(13) 0.1510(2) 0.4131(6) 0.0310(16) Uani 1 1 d .
N6 N 0.6231(13) 0.0780(3) 0.4502(6) 0.0343(16) Uani 1 1 d .
N7 N 0.7839(14) 0.1077(3) 0.5338(7) 0.0369(17) Uani 1 1 d .
N8 N 0.2326(13) 0.0686(2) 0.3080(6) 0.0313(16) Uani 1 1 d .
N9 N 0.0122(13) 0.0862(2) 0.2297(6) 0.0306(16) Uani 1 1 d .
H9 H -0.041804 0.118616 0.225359 0.037 Uiso 1 1 calc R
O1 O 0.7957(11) 0.3221(2) 0.7277(5) 0.0351(14) Uani 1 1 d .
O2 O 0.7530(12) 0.1260(3) 0.8978(6) 0.0522(17) Uani 1 1 d .
O3 O 0.3575(13) 0.1104(3) 0.9983(6) 0.0516(17) Uani 1 1 d .
O4 O 0.3894(14) 0.1857(2) 0.8595(7) 0.058(2) Uani 1 1 d .
O5 O 0.3608(15) 0.1027(3) 0.7580(7) 0.069(2) Uani 1 1 d .
C1 C 0.8980(16) 0.2813(3) 0.6726(8) 0.0317(19) Uani 1 1 d .
C2 C 0.7042(15) 0.1594(3) 0.5545(7) 0.0246(17) Uani 1 1 d .
C3 C 0.3936(16) 0.1011(3) 0.3934(7) 0.0265(17) Uani 1 1 d .
C4 C 0.257(2) 0.0152(3) 0.2855(8) 0.045(2) Uani 1 1 d .
H4 H 0.392671 -0.006224 0.325424 0.054 Uiso 1 1 calc R
C5 C 0.0486(18) -0.0017(3) 0.1945(9) 0.044(2) Uani 1 1 d .
H5 H 0.015117 -0.035976 0.161751 0.053 Uiso 1 1 calc R
C6 C -0.1071(16) 0.0456(3) 0.1608(8) 0.037(2) Uani 1 1 d .
H6 H -0.262617 0.047283 0.101586 0.044 Uiso 1 1 calc R

loop_
_atom_site_aniso_label
_atom_site_aniso_U_11
_atom_site_aniso_U_22
_atom_site_aniso_U_33
_atom_site_aniso_U_23
_atom_site_aniso_U_13
_atom_site_aniso_U_12
Cl1 0.0303(11) 0.0353(11) 0.0351(11) 0.0074(9) 0.0126(8) 0.0014(9)
N1 0.047(5) 0.027(4) 0.047(4) 0.003(3) 0.025(4) -0.006(3)
N2 0.035(4) 0.022(4) 0.046(4) -0.011(3) 0.020(3) -0.009(3)
N3 0.036(4) 0.031(4) 0.032(4) -0.003(3) 0.000(3) -0.006(3)
N4 0.055(5) 0.020(3) 0.021(3) -0.006(3) 0.007(3) 0.000(3)
N5 0.041(4) 0.018(3) 0.033(4) -0.003(3) 0.001(3) -0.003(3)
N6 0.036(4) 0.035(4) 0.032(4) -0.004(3) 0.004(3) 0.007(3)
N7 0.049(5) 0.028(4) 0.033(4) -0.005(3) 0.001(3) 0.007(3)
N8 0.037(4) 0.026(4) 0.031(4) -0.003(3) 0.002(3) 0.004(3)
N9 0.034(4) 0.019(3) 0.038(4) -0.002(3) 0.002(3) -0.001(3)
O1 0.044(4) 0.026(3) 0.036(3) -0.008(2) 0.010(3) -0.002(3)
O2 0.029(3) 0.068(5) 0.060(4) 0.010(3) 0.008(3) 0.007(3)
O3 0.048(4) 0.061(4) 0.052(4) 0.021(3) 0.032(3) 0.002(3)
O4 0.064(5) 0.031(3) 0.087(5) 0.017(3) 0.044(4) 0.017(3)
O5 0.072(5) 0.087(5) 0.045(4) -0.014(4) -0.006(4) -0.029(4)
C1 0.034(5) 0.037(5) 0.025(4) 0.004(4) 0.011(4) -0.019(4)
C2 0.034(4) 0.018(4) 0.024(4) -0.002(3) 0.009(3) -0.006(3)
C3 0.040(5) 0.018(4) 0.023(4) 0.000(3) 0.011(3) 0.004(3)
C4 0.071(7) 0.023(4) 0.038(5) 0.004(4) -0.009(5) 0.009(4)
C5 0.053(6) 0.022(4) 0.055(6) -0.001(4) -0.003(5) 0.000(4)
C6 0.034(5) 0.045(5) 0.029(4) 0.003(4) -0.009(4) -0.005(4)

loop_
_atom_type_symbol
_atom_type_description
_atom_type_scat_dispersion_real
_atom_type_scat_dispersion_imag
_atom_type_scat_source
C C 0.0033 0.0016 'International Tables Vol C Tables 4.2.6.8 and 6.1.1.4'
H H 0.0000 0.0000 'International Tables Vol C Tables 4.2.6.8 and 6.1.1.4'
Cl Cl 0.1484 0.1585 'International Tables Vol C Tables 4.2.6.8 and 6.1.1.4'
N N 0.0061 0.0033 'International Tables Vol C Tables 4.2.6.8 and 6.1.1.4'
O O 0.0106 0.0060 'International Tables Vol C Tables 4.2.6.8 and 6.1.1.4'

loop_
_geom_angle_atom_site_label_1
_geom_angle_atom_site_label_2
_geom_angle_atom_site_label_3
_geom_angle
O2 Cl1 O3 110.4(4)
O4 Cl1 O2 110.6(4)
O4 Cl1 O3 108.3(4)
O5 Cl1 O2 110.4(4)
O5 Cl1 O3 110.5(4)
O5 Cl1 O4 106.6(5)
H1A N1 H1B 120.0
C1 N1 H1A 120.0
C1 N1 H1B 120.0
N3 N2 H2 120.1
C1 N2 H2 120.1
C1 N2 N3 119.8(6)
N2 N3 H3 107.1
C2 N3 N2 118.1(6)
C2 N3 H3 107.3
N5 N4 C2 117.7(6)
N4 N5 C3 116.9(7)
N7 N6 C3 117.0(6)
N6 N7 C2 116.7(7)
N9 N8 C3 123.3(6)
N9 N8 C4 108.2(6)
C4 N8 C3 128.6(7)
N8 N9 H9 125.2
C6 N9 N8 109.7(6)
C6 N9 H9 125.2
N1 C1 N2 121.2(8)
O1 C1 N1 123.2(7)
O1 C1 N2 115.6(7)
N3 C2 N7 113.4(7)
N4 C2 N3 121.5(6)
N4 C2 N7 125.2(7)
N5 C3 N6 126.6(7)
N5 C3 N8 118.6(7)
N6 C3 N8 114.8(6)
N8 C4 H4 125.3
N8 C4 C5 109.3(8)
C5 C4 H4 125.3
C4 C5 H5 127.5
C4 C5 C6 105.0(7)
C6 C5 H5 127.5
N9 C6 C5 107.9(7)
N9 C6 H6 126.1
C5 C6 H6 126.1

loop_
_geom_bond_atom_site_label_1
_geom_bond_atom_site_label_2
_geom_bond_distance
Cl1 O2 1.451(6)
Cl1 O3 1.452(6)
Cl1 O4 1.449(6)
Cl1 O5 1.434(7)
N1 H1A 0.8600
N1 H1B 0.8600
N1 C1 1.299(10)
N2 H2 0.8600
N2 N3 1.396(8)
N2 C1 1.341(9)
N3 H3 0.9000
N3 C2 1.372(9)
N4 N5 1.336(9)
N4 C2 1.350(10)
N5 C3 1.338(9)
N6 N7 1.323(9)
N6 C3 1.369(10)
N7 C2 1.386(9)
N8 N9 1.363(9)
N8 C3 1.375(10)
N8 C4 1.369(10)
N9 H9 0.8600
N9 C6 1.335(9)
O1 C1 1.298(9)
C4 H4 0.9300
C4 C5 1.376(12)
C5 H5 0.9300
C5 C6 1.447(11)
C6 H6 0.9300

loop_
_geom_torsion_atom_site_label_1
_geom_torsion_atom_site_label_2
_geom_torsion_atom_site_label_3
_geom_torsion_atom_site_label_4
_geom_torsion
N2 N3 C2 N4 19.1(10)
N2 N3 C2 N7 -161.3(6)
N3 N2 C1 N1 -3.6(12)
N3 N2 C1 O1 176.7(7)
N4 N5 C3 N6 -0.9(11)
N4 N5 C3 N8 179.3(6)
N5 N4 C2 N3 178.2(6)
N5 N4 C2 N7 -1.4(11)
N6 N7 C2 N3 -178.6(6)
N6 N7 C2 N4 1.0(11)
N7 N6 C3 N5 0.5(11)
N7 N6 C3 N8 -179.7(6)
N8 N9 C6 C5 -1.1(9)
N8 C4 C5 C6 0.5(10)
N9 N8 C3 N5 7.9(11)
N9 N8 C3 N6 -171.9(6)
N9 N8 C4 C5 -1.2(10)
C1 N2 N3 C2 -117.9(8)
C2 N4 N5 C3 1.2(10)
C3 N6 N7 C2 -0.5(10)
C3 N8 N9 C6 -178.3(7)
C3 N8 C4 C5 178.5(8)
C4 N8 N9 C6 1.4(9)
C4 N8 C3 N5 -171.7(8)
C4 N8 C3 N6 8.4(12)
C4 C5 C6 N9 0.4(10)
